data_7160395
loop_
_publ_author_name
'Yoshimura, Fumihiko'
'Uchida, Masaya'
'Aratame, Kaori'
'Ouchi, Hitoshi'
'Inai, Makoto'
'Kondo, Mitsuru'
'Takita, Ryo'
'Kan, Toshiyuki'

_publ_section_title
;
 Total synthesis of (&#xb1;)-halichonine B.
;
_journal_issue 13
_journal_name_full 'Organic &amp; biomolecular chemistry'
_journal_page_first 3076
_journal_page_last 3080
_journal_paper_doi 10.1039/d5ob00145e
_journal_volume 23
_journal_year 2025
_chemical_formula_moiety 'C16 H26 O2'
_chemical_formula_sum 'C16 H26 O2'
_chemical_formula_weight 250.37
_space_group_crystal_system triclinic
_space_group_IT_number 2
_space_group_name_Hall '-P 1'
_space_group_name_H-M_alt 'P -1'
_atom_sites_solution_hydrogens geom
_atom_sites_solution_primary dual
_audit_creation_date 2024-03-04
_audit_creation_method
;
Olex2 1.5
(compiled 2023.08.24 svn.re1ec1418 for OlexSys, GUI svn.r6817)
;
_audit_update_record
;
2024-03-28 deposited with the CCDC.	2025-02-25 downloaded from the CCDC.
;
_cell_angle_alpha 110.304(3)
_cell_angle_beta 90.564(2)
_cell_angle_gamma 98.950(2)
_cell_formula_units_Z 2
_cell_length_a 6.14260(10)
_cell_length_b 9.4202(3)
_cell_length_c 13.5004(4)
_cell_measurement_reflns_used 5437
_cell_measurement_temperature 173.01(10)
_cell_measurement_theta_max 74.5700
_cell_measurement_theta_min 3.4800
_cell_volume 722.01(4)
_computing_cell_refinement 'CrysAlisPro 1.171.41.102a (Rigaku OD, 2021)'
_computing_data_collection 'CrysAlisPro 1.171.41.102a (Rigaku OD, 2021)'
_computing_data_reduction 'CrysAlisPro 1.171.41.102a (Rigaku OD, 2021)'
_computing_molecular_graphics 'Olex2 1.5 (Dolomanov et al., 2009)'
_computing_publication_material 'Olex2 1.5 (Dolomanov et al., 2009)'
_computing_structure_refinement 'SHELXL 2018/3 (Sheldrick, 2015)'
_computing_structure_solution 'SHELXT 2018/2 (Sheldrick, 2018)'
_diffrn_ambient_environment N~2~
_diffrn_ambient_temperature 173.01(10)
_diffrn_detector 'Hybrid Pixel Array Detector'
_diffrn_detector_area_resol_mean 10.0000
_diffrn_detector_type HyPix
_diffrn_measured_fraction_theta_full 0.997
_diffrn_measured_fraction_theta_max 0.960
_diffrn_measurement_details
;
List of Runs (angles in degrees, time in seconds):

  # Type    Start    End  Width  t~exp~   \w     \q     \k     \f   Frames
#--------------------------------------------------------------------------
  1  \w     69.00  94.00   0.50    0.20    --   42.25 134.00  24.00   50
  2  \w     87.00 113.00   0.50    0.30    --  109.37 134.00  24.00   52
  3  \w     98.00 123.00   0.50    0.30    --  109.37 137.00-157.00   50
  4  \w    122.00 162.00   0.50    0.30    --  109.37  61.00-150.00   80
  5  \w     91.00 116.00   0.50    0.30    --  109.37  61.00-150.00   50
  6  \w     89.00 114.00   0.50    0.20    --   42.25 137.00-157.00   50
  7  \w   -173.00 -28.00   0.50    0.30    -- -106.00   0.00 120.00  290
  8  \w    -72.00 -47.00   0.50    0.30    -- -106.00  61.00 150.00   50
  9  \w    -65.00 -34.00   0.50    0.30    -- -106.00  61.00  30.00   62
 10  \w   -105.00 -70.00   0.50    0.30    -- -106.00  77.00-150.00   70
 11  \w    -60.00 -34.00   0.50    0.30    -- -106.00  77.00-150.00   52
 12  \w    -26.00  36.00   0.50    0.20    --  -42.25  19.00-150.00  124
 13  \w    -34.00  25.00   0.50    0.20    --   42.25 -19.00 -60.00  118
 14  \w     -4.00  23.00   0.50    0.20    --   42.25 -19.00 -30.00   54
 15  \w    -37.00  -5.00   0.50    0.20    --   42.25 -19.00 -90.00   64
 16  \w    -38.00  24.00   0.50    0.20    --   42.25 -19.00-150.00  124
 17  \w     35.00  61.00   0.50    0.30    --  109.37 -95.00 -30.00   52
 18  \w     54.00  97.00   0.50    0.30    --  109.37-134.00 -42.00   86
 19  \w     58.00 100.00   0.50    0.20    --   42.25-134.00 -42.00   84
 20  \w     84.00 110.00   0.50    0.30    --  109.37-125.00  30.00   52
 21  \w     80.00 118.00   0.50    0.30    --  109.37-137.00 139.00   76
 22  \w     71.00 105.00   0.50    0.30    --  109.37 -95.00 120.00   68
 23  \w     35.00  63.00   0.50    0.30    --  109.37 -95.00 120.00   56
 24  \w     55.00  92.00   0.50    0.20    --   42.25-137.00 139.00   74
 25  \w     70.00 106.00   0.50    0.30    --  109.37 -95.00 -30.00   72
 26  \w     77.00 103.00   0.50    0.30    --  109.37 -77.00 -30.00   52
 27  \w     42.00  68.00   0.50    0.30    --  109.37 -61.00 -60.00   52
 28  \w     39.00  68.00   0.50    0.30    --  109.37 -61.00 -90.00   58
 29  \w     35.00  72.00   0.50    0.30    --  109.37 -77.00 -30.00   74
 30  \w     36.00  69.00   0.50    0.30    --  109.37 -61.00 120.00   66
 31  \w     41.00  69.00   0.50    0.30    --  109.37 -61.00 150.00   56
 32  \w     37.00  65.00   0.50    0.30    --  109.37 -61.00  90.00   56
 33  \w    -71.00 -46.00   0.50    0.20    --  -42.25 137.00-157.00   50
 34  \w    -97.00 -31.00   0.50    0.30    -- -106.00 137.00-157.00  132
 35  \w   -108.00 -80.00   0.50    0.30    -- -106.00 111.00-104.52   56
 36  \w    -71.00 -32.00   0.50    0.30    -- -106.00 111.00-104.52   78
 37  \w    -80.00 -55.00   0.50    0.30    -- -106.00 134.00  24.00   50
 38  \w   -112.00 -73.00   0.50    0.30    -- -106.00 125.00 150.00   78
 39  \w    -77.00 -45.00   0.50    0.20    --  -42.25 134.00  24.00   64
 40  \w   -177.00-134.00   0.50    0.30    -- -106.00 -30.00   0.00   86
 41  \w   -116.00 -91.00   0.50    0.20    --  -42.25-137.00 139.00   50
 42  \w   -115.00 -73.00   0.50    0.20    --  -42.25-134.00 -42.00   84
 43  \w   -113.00 -84.00   0.50    0.30    -- -106.00 -30.00   0.00   58
 44  \w   -122.00 -83.00   0.50    0.30    -- -106.00 -95.00  90.00   78
 45  \w   -176.00-128.00   0.50    0.30    -- -106.00 -95.00  90.00   96
 46  \w   -172.00-145.00   0.50    0.30    -- -106.00-134.00 -42.00   54
 47  \w   -123.00 -95.00   0.50    0.30    -- -106.00-134.00 -42.00   56
;
_diffrn_measurement_device 'four-circle diffractometer'
_diffrn_measurement_device_type 'XtaLAB Synergy, Single source at home/near, HyPix'
_diffrn_measurement_method '\w scans'
_diffrn_orient_matrix_type 'CrysAlisPro convention (1999,Acta A55,543-557)'
_diffrn_orient_matrix_UB_11 0.0143541000
_diffrn_orient_matrix_UB_12 0.0863234000
_diffrn_orient_matrix_UB_13 0.1205290000
_diffrn_orient_matrix_UB_21 0.0032419000
_diffrn_orient_matrix_UB_22 0.1526907000
_diffrn_orient_matrix_UB_23 -0.0185547000
_diffrn_orient_matrix_UB_31 -0.2540679000
_diffrn_orient_matrix_UB_32 -0.0232202000
_diffrn_orient_matrix_UB_33 -0.0018445000
_diffrn_radiation_monochromator mirror
_diffrn_radiation_probe x-ray
_diffrn_radiation_type 'Cu K\a'
_diffrn_radiation_wavelength 1.54184
_diffrn_reflns_av_R_equivalents 0.0242
_diffrn_reflns_av_unetI/netI 0.0246
_diffrn_reflns_Laue_measured_fraction_full 0.997
_diffrn_reflns_Laue_measured_fraction_max 0.960
_diffrn_reflns_limit_h_max 5
_diffrn_reflns_limit_h_min -7
_diffrn_reflns_limit_k_max 11
_diffrn_reflns_limit_k_min -11
_diffrn_reflns_limit_l_max 16
_diffrn_reflns_limit_l_min -16
_diffrn_reflns_number 6991
_diffrn_reflns_point_group_measured_fraction_full 0.997
_diffrn_reflns_point_group_measured_fraction_max 0.960
_diffrn_reflns_theta_full 67.684
_diffrn_reflns_theta_max 74.910
_diffrn_reflns_theta_min 3.499
_diffrn_source 'micro-focus sealed X-ray tube'
_diffrn_source_type 'PhotonJet (Cu) X-ray Source'
_exptl_absorpt_coefficient_mu 0.572
_exptl_absorpt_correction_T_max 1.00000
_exptl_absorpt_correction_T_min 0.76398
_exptl_absorpt_correction_type multi-scan
_exptl_absorpt_process_details
;
CrysAlisPro 1.171.41.102a (Rigaku Oxford Diffraction, 2021)
Empirical absorption correction using spherical harmonics,
implemented in SCALE3 ABSPACK scaling algorithm.
;
_exptl_crystal_colour 'clear colourless'
_exptl_crystal_density_diffrn 1.152
_exptl_crystal_description block
_exptl_crystal_F_000 276
_exptl_crystal_size_max 0.34
_exptl_crystal_size_mid 0.26
_exptl_crystal_size_min 0.04
_refine_diff_density_max 0.310
_refine_diff_density_min -0.348
_refine_diff_density_rms 0.059
_refine_ls_extinction_method none
_refine_ls_goodness_of_fit_ref 1.065
_refine_ls_hydrogen_treatment constr
_refine_ls_matrix_type full
_refine_ls_number_parameters 168
_refine_ls_number_reflns 2850
_refine_ls_number_restraints 0
_refine_ls_restrained_S_all 1.065
_refine_ls_R_factor_all 0.0529
_refine_ls_R_factor_gt 0.0505
_refine_ls_shift/su_max 0.000
_refine_ls_shift/su_mean 0.000
_refine_ls_structure_factor_coef Fsqd
_refine_ls_weighting_details 'w=1/[\s^2^(Fo^2^)+(0.1022P)^2^+0.0923P] where P=(Fo^2^+2Fc^2^)/3'
_refine_ls_weighting_scheme calc
_refine_ls_wR_factor_gt 0.1466
_refine_ls_wR_factor_ref 0.1496
_reflns_Friedel_coverage 0.000
_reflns_number_gt 2589
_reflns_number_total 2850
_reflns_threshold_expression 'I > 2\s(I)'
_cod_data_source_file d5ob00145e2.cif
_cod_data_source_block 20240304-cooh-utm-a_auto
_cod_depositor_comments 'Adding full bibliography for 7160395.cif.'
_cod_database_code 7160395
_shelx_shelxl_version_number 2018/3
_chemical_oxdiff_formula C16H26O2
_shelx_space_group_comment
;
The symmetry employed for this shelxl refinement is uniquely defined
by the following loop, which should always be used as a source of
symmetry information in preference to the above space-group names.
They are only intended as comments.
;
_olex2_refinement_description
;
1. Fixed Uiso
 At 1.2 times of:
  All C(H) groups, All C(H,H) groups
 At 1.5 times of:
  All C(H,H,H) groups, All O(H) groups
2.a Ternary CH refined with riding coordinates:
 C3(H3), C12(H12)
2.b Secondary CH2 refined with riding coordinates:
 C13(H13A,H13B), C2(H2A,H2B), C6(H6A,H6B), C8(H8A,H8B), C7(H7A,H7B)
2.c Aromatic/amide H refined with riding coordinates:
 C14(H14)
2.d Idealised Me refined as rotating group:
 C5(H5A,H5B,H5C), C16(H16A,H16B,H16C), C11(H11A,H11B,H11C), C10(H10A,H10B,H10C)
2.e Idealised tetrahedral OH refined as rotating group:
 O1(H1)
;
_olex2_submission_special_instructions 'No special instructions were received'
_oxdiff_exptl_absorpt_empirical_details
;
Empirical correction (ABSPACK) includes:
- Absorption correction using spherical harmonics
- Frame scaling
;
_oxdiff_exptl_absorpt_empirical_full_max 2.060
_oxdiff_exptl_absorpt_empirical_full_min 0.468

loop_
_space_group_symop_operation_xyz
'x, y, z'
'-x, -y, -z'

loop_
_atom_site_label
_atom_site_type_symbol
_atom_site_fract_x
_atom_site_fract_y
_atom_site_fract_z
_atom_site_U_iso_or_equiv
_atom_site_adp_type
_atom_site_occupancy
_atom_site_site_symmetry_order
_atom_site_calc_flag
_atom_site_refinement_flags_posn
_atom_site_refinement_flags_adp
_atom_site_refinement_flags_occupancy
_atom_site_disorder_assembly
_atom_site_disorder_group
O1 O 0.76199(16) 1.08848(11) 0.56161(8) 0.0417(3) Uani 1 1 d . . . . .
H1 H 0.860160 1.093581 0.519512 0.063 Uiso 1 1 calc R U . . .
O2 O 0.92478(16) 0.89698(11) 0.57072(7) 0.0410(3) Uani 1 1 d . . . . .
C4 C 0.42215(18) 0.72655(13) 0.72848(8) 0.0270(3) Uani 1 1 d . . . . .
C15 C 0.73662(18) 0.94162(13) 0.83031(9) 0.0296(3) Uani 1 1 d . . . . .
C3 C 0.62858(18) 0.84060(13) 0.72108(8) 0.0269(3) Uani 1 1 d . . . . .
H3 H 0.739124 0.776331 0.684307 0.032 Uiso 1 1 calc R U . . .
C12 C 0.50308(17) 0.63728(13) 0.79559(9) 0.0277(3) Uani 1 1 d . . . . .
H12 H 0.642066 0.604787 0.764260 0.033 Uiso 1 1 calc R U . . .
C14 C 0.7101(2) 0.89552(14) 0.91242(9) 0.0331(3) Uani 1 1 d . . . . .
H14 H 0.782018 0.962009 0.978558 0.040 Uiso 1 1 calc R U . . .
C1 C 0.7739(2) 0.97144(14) 0.59246(9) 0.0319(3) Uani 1 1 d . . . . .
C9 C 0.3521(2) 0.48528(15) 0.79134(10) 0.0360(3) Uani 1 1 d . . . . .
C13 C 0.5756(2) 0.74678(15) 0.90886(9) 0.0358(3) Uani 1 1 d . . . . .
H13A H 0.442938 0.768085 0.948804 0.043 Uiso 1 1 calc R U . . .
H13B H 0.663643 0.696082 0.944130 0.043 Uiso 1 1 calc R U . . .
C2 C 0.5824(2) 0.93542(15) 0.65282(10) 0.0350(3) Uani 1 1 d . . . . .
H2A H 0.454523 0.878098 0.601934 0.042 Uiso 1 1 calc R U . . .
H2B H 0.540914 1.033051 0.699326 0.042 Uiso 1 1 calc R U . . .
C5 C 0.23840(19) 0.81659(15) 0.77695(10) 0.0368(3) Uani 1 1 d . . . . .
H5A H 0.292142 0.892433 0.846736 0.055 Uiso 1 1 calc R U . . .
H5B H 0.110410 0.745578 0.784414 0.055 Uiso 1 1 calc R U . . .
H5C H 0.195150 0.869324 0.730698 0.055 Uiso 1 1 calc R U . . .
C6 C 0.3423(2) 0.61298(16) 0.61661(10) 0.0391(3) Uani 1 1 d . . . . .
H6A H 0.274091 0.667733 0.577087 0.047 Uiso 1 1 calc R U . . .
H6B H 0.471608 0.576205 0.579019 0.047 Uiso 1 1 calc R U . . .
C16 C 0.8772(2) 1.09382(14) 0.84291(11) 0.0399(3) Uani 1 1 d . . . . .
H16A H 0.989433 1.078069 0.790821 0.060 Uiso 1 1 calc R U . . .
H16B H 0.949888 1.139338 0.914455 0.060 Uiso 1 1 calc R U . . .
H16C H 0.783819 1.162993 0.831651 0.060 Uiso 1 1 calc R U . . .
C11 C 0.4895(2) 0.39239(17) 0.83304(13) 0.0458(4) Uani 1 1 d . . . . .
H11A H 0.621657 0.377184 0.793182 0.069 Uiso 1 1 calc R U . . .
H11B H 0.400926 0.292339 0.824319 0.069 Uiso 1 1 calc R U . . .
H11C H 0.533579 0.448364 0.908222 0.069 Uiso 1 1 calc R U . . .
C8 C 0.2769(3) 0.38743(16) 0.67524(12) 0.0471(4) Uani 1 1 d . . . . .
H8A H 0.405676 0.348577 0.638225 0.057 Uiso 1 1 calc R U . . .
H8B H 0.167180 0.297526 0.673456 0.057 Uiso 1 1 calc R U . . .
C7 C 0.1756(3) 0.47469(17) 0.61615(12) 0.0490(4) Uani 1 1 d . . . . .
H7A H 0.042117 0.509642 0.650322 0.059 Uiso 1 1 calc R U . . .
H7B H 0.130961 0.406108 0.542255 0.059 Uiso 1 1 calc R U . . .
C10 C 0.1507(2) 0.50917(19) 0.85795(14) 0.0494(4) Uani 1 1 d . . . . .
H10A H 0.199889 0.574428 0.931150 0.074 Uiso 1 1 calc R U . . .
H10B H 0.072424 0.409497 0.856569 0.074 Uiso 1 1 calc R U . . .
H10C H 0.051350 0.558820 0.828654 0.074 Uiso 1 1 calc R U . . .

loop_
_atom_site_aniso_label
_atom_site_aniso_U_11
_atom_site_aniso_U_22
_atom_site_aniso_U_33
_atom_site_aniso_U_23
_atom_site_aniso_U_13
_atom_site_aniso_U_12
O1 0.0459(5) 0.0444(5) 0.0469(6) 0.0282(4) 0.0073(4) 0.0140(4)
O2 0.0498(6) 0.0445(5) 0.0401(5) 0.0245(4) 0.0121(4) 0.0179(4)
C4 0.0252(5) 0.0323(6) 0.0237(5) 0.0086(4) -0.0004(4) 0.0082(4)
C15 0.0280(5) 0.0285(6) 0.0313(6) 0.0076(5) -0.0021(4) 0.0091(4)
C3 0.0281(5) 0.0307(6) 0.0248(5) 0.0113(4) 0.0019(4) 0.0103(4)
C12 0.0250(5) 0.0320(6) 0.0271(6) 0.0111(5) 0.0011(4) 0.0064(4)
C14 0.0342(6) 0.0353(6) 0.0256(6) 0.0053(5) -0.0048(4) 0.0065(5)
C1 0.0377(6) 0.0331(6) 0.0269(6) 0.0128(5) -0.0036(4) 0.0068(5)
C9 0.0324(6) 0.0367(6) 0.0406(7) 0.0172(5) -0.0005(5) 0.0030(5)
C13 0.0385(6) 0.0440(7) 0.0259(6) 0.0151(5) -0.0016(5) 0.0036(5)
C2 0.0360(6) 0.0402(6) 0.0355(6) 0.0198(5) -0.0002(5) 0.0107(5)
C5 0.0284(6) 0.0449(7) 0.0398(7) 0.0150(6) 0.0022(5) 0.0143(5)
C6 0.0449(7) 0.0410(7) 0.0269(6) 0.0078(5) -0.0065(5) 0.0043(5)
C16 0.0410(7) 0.0292(6) 0.0471(8) 0.0113(5) -0.0070(6) 0.0047(5)
C11 0.0448(7) 0.0415(7) 0.0582(9) 0.0272(7) 0.0005(6) 0.0059(6)
C8 0.0499(8) 0.0339(7) 0.0502(8) 0.0101(6) -0.0094(6) -0.0027(6)
C7 0.0511(8) 0.0433(7) 0.0428(8) 0.0091(6) -0.0187(6) -0.0046(6)
C10 0.0340(7) 0.0569(9) 0.0640(10) 0.0315(8) 0.0090(6) 0.0028(6)

loop_
_atom_type_symbol
_atom_type_description
_atom_type_scat_dispersion_real
_atom_type_scat_dispersion_imag
_atom_type_scat_source
C C 0.0181 0.0091 'International Tables Vol C Tables 4.2.6.8 and 6.1.1.4'
H H 0.0000 0.0000 'International Tables Vol C Tables 4.2.6.8 and 6.1.1.4'
O O 0.0492 0.0322 'International Tables Vol C Tables 4.2.6.8 and 6.1.1.4'

loop_
_geom_angle_atom_site_label_1
_geom_angle_atom_site_label_2
_geom_angle_atom_site_label_3
_geom_angle
_geom_angle_site_symmetry_1
_geom_angle_site_symmetry_3
_geom_angle_publ_flag
C1 O1 H1 109.5 . . ?
C12 C4 C3 105.76(8) . . ?
C5 C4 C3 109.27(9) . . ?
C5 C4 C12 113.81(10) . . ?
C5 C4 C6 109.61(9) . . ?
C6 C4 C3 109.08(9) . . ?
C6 C4 C12 109.17(9) . . ?
C14 C15 C3 120.70(11) . . ?
C14 C15 C16 120.50(11) . . ?
C16 C15 C3 118.80(10) . . ?
C4 C3 H3 106.3 . . ?
C15 C3 C4 111.81(9) . . ?
C15 C3 H3 106.3 . . ?
C15 C3 C2 112.24(9) . . ?
C2 C3 C4 113.30(9) . . ?
C2 C3 H3 106.3 . . ?
C4 C12 H12 104.9 . . ?
C4 C12 C9 117.47(9) . . ?
C9 C12 H12 104.9 . . ?
C13 C12 C4 110.31(9) . . ?
C13 C12 H12 104.9 . . ?
C13 C12 C9 112.98(10) . . ?
C15 C14 H14 117.5 . . ?
C15 C14 C13 125.00(10) . . ?
C13 C14 H14 117.5 . . ?
O1 C1 C2 113.69(11) . . ?
O2 C1 O1 122.65(12) . . ?
O2 C1 C2 123.63(11) . . ?
C11 C9 C12 108.66(10) . . ?
C11 C9 C8 106.91(11) . . ?
C11 C9 C10 107.38(11) . . ?
C8 C9 C12 109.18(10) . . ?
C10 C9 C12 114.34(11) . . ?
C10 C9 C8 110.08(11) . . ?
C12 C13 H13A 109.1 . . ?
C12 C13 H13B 109.1 . . ?
C14 C13 C12 112.66(10) . . ?
C14 C13 H13A 109.1 . . ?
C14 C13 H13B 109.1 . . ?
H13A C13 H13B 107.8 . . ?
C3 C2 H2A 108.7 . . ?
C3 C2 H2B 108.7 . . ?
C1 C2 C3 114.03(10) . . ?
C1 C2 H2A 108.7 . . ?
C1 C2 H2B 108.7 . . ?
H2A C2 H2B 107.6 . . ?
C4 C5 H5A 109.5 . . ?
C4 C5 H5B 109.5 . . ?
C4 C5 H5C 109.5 . . ?
H5A C5 H5B 109.5 . . ?
H5A C5 H5C 109.5 . . ?
H5B C5 H5C 109.5 . . ?
C4 C6 H6A 108.9 . . ?
C4 C6 H6B 108.9 . . ?
H6A C6 H6B 107.7 . . ?
C7 C6 C4 113.50(11) . . ?
C7 C6 H6A 108.9 . . ?
C7 C6 H6B 108.9 . . ?
C15 C16 H16A 109.5 . . ?
C15 C16 H16B 109.5 . . ?
C15 C16 H16C 109.5 . . ?
H16A C16 H16B 109.5 . . ?
H16A C16 H16C 109.5 . . ?
H16B C16 H16C 109.5 . . ?
C9 C11 H11A 109.5 . . ?
C9 C11 H11B 109.5 . . ?
C9 C11 H11C 109.5 . . ?
H11A C11 H11B 109.5 . . ?
H11A C11 H11C 109.5 . . ?
H11B C11 H11C 109.5 . . ?
C9 C8 H8A 108.9 . . ?
C9 C8 H8B 108.9 . . ?
H8A C8 H8B 107.7 . . ?
C7 C8 C9 113.41(12) . . ?
C7 C8 H8A 108.9 . . ?
C7 C8 H8B 108.9 . . ?
C6 C7 H7A 109.7 . . ?
C6 C7 H7B 109.7 . . ?
C8 C7 C6 110.00(11) . . ?
C8 C7 H7A 109.7 . . ?
C8 C7 H7B 109.7 . . ?
H7A C7 H7B 108.2 . . ?
C9 C10 H10A 109.5 . . ?
C9 C10 H10B 109.5 . . ?
C9 C10 H10C 109.5 . . ?
H10A C10 H10B 109.5 . . ?
H10A C10 H10C 109.5 . . ?
H10B C10 H10C 109.5 . . ?

loop_
_geom_bond_atom_site_label_1
_geom_bond_atom_site_label_2
_geom_bond_distance
_geom_bond_site_symmetry_2
_geom_bond_publ_flag
O1 H1 0.8400 . ?
O1 C1 1.3182(15) . ?
O2 C1 1.2254(16) . ?
C4 C3 1.5574(15) . ?
C4 C12 1.5573(15) . ?
C4 C5 1.5326(16) . ?
C4 C6 1.5385(15) . ?
C15 C3 1.5268(15) . ?
C15 C14 1.3265(18) . ?
C15 C16 1.5078(16) . ?
C3 H3 1.0000 . ?
C3 C2 1.5403(15) . ?
C12 H12 1.0000 . ?
C12 C9 1.5628(16) . ?
C12 C13 1.5329(16) . ?
C14 H14 0.9500 . ?
C14 C13 1.4968(17) . ?
C1 C2 1.5001(18) . ?
C9 C11 1.5352(18) . ?
C9 C8 1.5396(19) . ?
C9 C10 1.535(2) . ?
C13 H13A 0.9900 . ?
C13 H13B 0.9900 . ?
C2 H2A 0.9900 . ?
C2 H2B 0.9900 . ?
C5 H5A 0.9800 . ?
C5 H5B 0.9800 . ?
C5 H5C 0.9800 . ?
C6 H6A 0.9900 . ?
C6 H6B 0.9900 . ?
C6 C7 1.5245(19) . ?
C16 H16A 0.9800 . ?
C16 H16B 0.9800 . ?
C16 H16C 0.9800 . ?
C11 H11A 0.9800 . ?
C11 H11B 0.9800 . ?
C11 H11C 0.9800 . ?
C8 H8A 0.9900 . ?
C8 H8B 0.9900 . ?
C8 C7 1.518(2) . ?
C7 H7A 0.9900 . ?
C7 H7B 0.9900 . ?
C10 H10A 0.9800 . ?
C10 H10B 0.9800 . ?
C10 H10C 0.9800 . ?

loop_
_geom_torsion_atom_site_label_1
_geom_torsion_atom_site_label_2
_geom_torsion_atom_site_label_3
_geom_torsion_atom_site_label_4
_geom_torsion
_geom_torsion_site_symmetry_1
_geom_torsion_site_symmetry_2
_geom_torsion_site_symmetry_3
_geom_torsion_site_symmetry_4
_geom_torsion_publ_flag
O1 C1 C2 C3 -160.01(10) . . . . ?
O2 C1 C2 C3 22.05(17) . . . . ?
C4 C3 C2 C1 -146.02(10) . . . . ?
C4 C12 C9 C11 162.78(11) . . . . ?
C4 C12 C9 C8 46.51(14) . . . . ?
C4 C12 C9 C10 -77.30(14) . . . . ?
C4 C12 C13 C14 -43.21(13) . . . . ?
C4 C6 C7 C8 -59.23(16) . . . . ?
C15 C3 C2 C1 86.16(13) . . . . ?
C15 C14 C13 C12 10.44(18) . . . . ?
C3 C4 C12 C9 -163.69(10) . . . . ?
C3 C4 C12 C13 64.88(11) . . . . ?
C3 C4 C6 C7 166.78(11) . . . . ?
C3 C15 C14 C13 -0.67(18) . . . . ?
C12 C4 C3 C15 -54.39(11) . . . . ?
C12 C4 C3 C2 177.57(9) . . . . ?
C12 C4 C6 C7 51.67(14) . . . . ?
C12 C9 C8 C7 -51.78(16) . . . . ?
C14 C15 C3 C4 24.15(14) . . . . ?
C14 C15 C3 C2 152.75(11) . . . . ?
C9 C12 C13 C14 -176.94(10) . . . . ?
C9 C8 C7 C6 59.23(17) . . . . ?
C13 C12 C9 C11 -67.02(14) . . . . ?
C13 C12 C9 C8 176.71(10) . . . . ?
C13 C12 C9 C10 52.90(14) . . . . ?
C5 C4 C3 C15 68.50(11) . . . . ?
C5 C4 C3 C2 -59.54(12) . . . . ?
C5 C4 C12 C9 76.35(13) . . . . ?
C5 C4 C12 C13 -55.08(13) . . . . ?
C5 C4 C6 C7 -73.61(14) . . . . ?
C6 C4 C3 C15 -171.69(9) . . . . ?
C6 C4 C3 C2 60.27(12) . . . . ?
C6 C4 C12 C9 -46.46(14) . . . . ?
C6 C4 C12 C13 -177.88(9) . . . . ?
C16 C15 C3 C4 -156.83(10) . . . . ?
C16 C15 C3 C2 -28.23(14) . . . . ?
C16 C15 C14 C13 -179.67(11) . . . . ?
C11 C9 C8 C7 -169.17(12) . . . . ?
C10 C9 C8 C7 74.50(15) . . . . ?
